data_8100786
loop_
_publ_author_name
'Polamo, Mika'
'H\"am\"al\"ainen, Markku'

_publ_section_title
;
Crystal structure of 2-[2,6-bis(1-methylethyl)phenyl]-2,3-dihydro-
1H-isoindol-1-one, C~20~H~23~NO, at 193K
;
_journal_issue 4
_journal_name_full 'Zeitschrift f\"ur Kristallographie - New Crystal Structures'
_journal_page_first 561
_journal_page_last 562
_journal_volume 217
_journal_year 2002
_chemical_formula_moiety 'C20 H23 N O'
_chemical_formula_structural 'C20 H23 N O'
_chemical_formula_sum 'C20 H23 N O'
_chemical_formula_weight 293.39
_space_group_IT_number 15
_symmetry_cell_setting monoclinic
_symmetry_space_group_name_Hall '-C 2yc'
_symmetry_space_group_name_H-M 'C 1 2/c 1'
_cell_angle_alpha 90.00
_cell_angle_beta 95.09(3)
_cell_angle_gamma 90.00
_cell_formula_units_Z 8
_cell_length_a 18.402(4)
_cell_length_b 14.897(3)
_cell_length_c 12.318(3)
_cell_measurement_temperature 193(2)
_cell_volume 3363.5(11)
_diffrn_ambient_temperature 193(2)
_exptl_crystal_density_diffrn 1.159
_cod_original_sg_symbol_H-M 'C 2/c'
_cod_original_formula_sum 'C20 H23 N1 O1'
_cod_database_code 8100786

loop_
_symmetry_equiv_pos_as_xyz
'x, y, z'
'-x, y, -z+1/2'
'x+1/2, y+1/2, z'
'-x+1/2, y+1/2, -z+1/2'
'-x, -y, -z'
'x, -y, z-1/2'
'-x+1/2, -y+1/2, -z'
'x+1/2, -y+1/2, z-1/2'

loop_
_atom_site_label
_atom_site_type_symbol
_atom_site_fract_x
_atom_site_fract_y
_atom_site_fract_z
_atom_site_U_iso_or_equiv
_atom_site_adp_type
_atom_site_occupancy
_atom_site_symmetry_multiplicity
_atom_site_Wyckoff_symbol
_atom_site_calc_flag
_atom_site_refinement_flags
_atom_site_disorder_assembly
_atom_site_disorder_group
N1 N 0.21354(7) -0.02913(9) 0.07508(10) 0.0337(3) Uani 1 8 f d . . .
C2 C 0.18493(9) 0.03963(10) 0.12981(12) 0.0324(4) Uani 1 8 f d . . .
C3 C 0.12135(8) 0.07281(10) 0.05833(12) 0.0324(4) Uani 1 8 f d . . .
C4 C 0.11419(9) 0.02107(11) -0.03539(13) 0.0346(4) Uani 1 8 f d . . .
C5 C 0.17330(9) -0.04807(12) -0.03077(13) 0.0385(4) Uani 1 8 f d . . .
H5A H 0.1533 -0.1084 -0.0331 0.046 Uiso 1 8 f calc R . .
H5B H 0.2041 -0.0406 -0.0901 0.046 Uiso 1 8 f calc R . .
C6 C 0.07416(9) 0.14267(12) 0.07447(14) 0.0406(4) Uani 1 8 f d . . .
H6A H 0.0793 0.1768 0.1379 0.049 Uiso 1 8 f calc R . .
C7 C 0.01896(9) 0.16039(12) -0.00645(15) 0.0441(4) Uani 1 8 f d . . .
H7A H -0.0132 0.2075 0.0020 0.053 Uiso 1 8 f calc R . .
C8 C 0.01132(9) 0.10813(13) -0.10051(14) 0.0446(4) Uani 1 8 f d . . .
H8A H -0.0264 0.1205 -0.1538 0.054 Uiso 1 8 f calc R . .
C9 C 0.05865(10) 0.03836(12) -0.11604(14) 0.0425(4) Uani 1 8 f d . . .
H9A H 0.0534 0.0038 -0.1791 0.051 Uiso 1 8 f calc R . .
O10 O 0.20808(7) 0.06766(8) 0.21973(9) 0.0447(4) Uani 1 8 f d . . .
C11 C 0.27735(9) -0.08039(11) 0.11159(12) 0.0334(4) Uani 1 8 f d . . .
C12 C 0.26837(9) -0.16141(11) 0.16603(12) 0.0349(4) Uani 1 8 f d . . .
C13 C 0.32978(9) -0.21492(12) 0.19024(13) 0.0393(4) Uani 1 8 f d . . .
H13A H 0.3251 -0.2701 0.2242 0.047 Uiso 1 8 f calc R . .
C14 C 0.39741(9) -0.18672(12) 0.16434(13) 0.0416(4) Uani 1 8 f d . . .
H14A H 0.4379 -0.2233 0.1805 0.050 Uiso 1 8 f calc R . .
C15 C 0.40578(9) -0.10475(13) 0.11464(15) 0.0438(4) Uani 1 8 f d . . .
H15A H 0.4520 -0.0860 0.0996 0.053 Uiso 1 8 f calc R . .
C16 C 0.34580(9) -0.04975(12) 0.08673(14) 0.0391(4) Uani 1 8 f d . . .
C17 C 0.19507(9) -0.19044(12) 0.20174(14) 0.0424(4) Uani 1 8 f d . . .
H17A H 0.1598 -0.1424 0.1830 0.051 Uiso 1 8 f calc R . .
C18 C 0.20062(11) -0.20347(15) 0.32623(16) 0.0563(5) Uani 1 8 f d . . .
H18A H 0.2182 -0.1492 0.3614 0.084 Uiso 1 8 f calc R . .
H18B H 0.2338 -0.2517 0.3462 0.084 Uiso 1 8 f calc R . .
H18C H 0.1533 -0.2177 0.3487 0.084 Uiso 1 8 f calc R . .
C19 C 0.16736(11) -0.27569(14) 0.14340(17) 0.0552(5) Uani 1 8 f d . . .
H19A H 0.1644 -0.2663 0.0660 0.083 Uiso 1 8 f calc R . .
H19B H 0.1199 -0.2903 0.1649 0.083 Uiso 1 8 f calc R . .
H19C H 0.2004 -0.3242 0.1626 0.083 Uiso 1 8 f calc R . .
C20 C 0.35559(11) 0.03982(13) 0.03087(17) 0.0510(5) Uani 1 8 f d . . .
H20A H 0.3094 0.0726 0.0306 0.061 Uiso 1 8 f calc R . .
C21 C 0.41425(13) 0.09640(15) 0.0928(2) 0.0716(7) Uani 1 8 f d . . .
H21A H 0.4028 0.1036 0.1669 0.107 Uiso 1 8 f calc R . .
H21B H 0.4163 0.1543 0.0590 0.107 Uiso 1 8 f calc R . .
H21C H 0.4606 0.0671 0.0918 0.107 Uiso 1 8 f calc R . .
C22 C 0.37192(13) 0.02690(16) -0.08811(18) 0.0654(6) Uani 1 8 f d . . .
H22A H 0.3778 0.0845 -0.1212 0.098 Uiso 1 8 f calc R . .
H22B H 0.3322 -0.0045 -0.1270 0.098 Uiso 1 8 f calc R . .
H22C H 0.4159 -0.0073 -0.0905 0.098 Uiso 1 8 f calc R . .

loop_
_atom_site_aniso_label
_atom_site_aniso_U_11
_atom_site_aniso_U_22
_atom_site_aniso_U_33
_atom_site_aniso_U_23
_atom_site_aniso_U_13
_atom_site_aniso_U_12
N1 0.0378(7) 0.0371(7) 0.0254(7) -0.0005(5) -0.0013(5) 0.0056(6)
C2 0.0360(8) 0.0349(8) 0.0261(8) 0.0017(6) 0.0023(6) -0.0012(6)
C3 0.0338(8) 0.0356(8) 0.0281(8) 0.0021(6) 0.0036(6) -0.0009(6)
C4 0.0375(8) 0.0384(8) 0.0277(8) 0.0018(7) 0.0015(6) -0.0001(7)
C5 0.0442(9) 0.0429(9) 0.0274(8) -0.0039(7) -0.0028(7) 0.0063(7)
C6 0.0421(9) 0.0440(9) 0.0355(9) -0.0051(7) 0.0035(7) 0.0038(7)
C7 0.0394(9) 0.0468(10) 0.0459(10) 0.0012(8) 0.0022(7) 0.0084(7)
C8 0.0386(9) 0.0548(11) 0.0390(9) 0.0041(8) -0.0050(7) 0.0045(8)
C9 0.0451(9) 0.0514(10) 0.0301(8) -0.0034(8) -0.0026(7) 0.0019(8)
O10 0.0522(7) 0.0503(8) 0.0300(6) -0.0080(5) -0.0057(5) 0.0072(6)
C11 0.0369(8) 0.0375(8) 0.0254(7) -0.0017(6) 0.0005(6) 0.0062(7)
C12 0.0387(9) 0.0380(9) 0.0276(8) -0.0013(6) 0.0002(6) 0.0033(7)
C13 0.0457(9) 0.0407(9) 0.0314(8) 0.0042(7) 0.0017(7) 0.0056(7)
C14 0.0405(9) 0.0492(10) 0.0345(8) 0.0017(8) 0.0004(7) 0.0123(8)
C15 0.0373(9) 0.0505(10) 0.0443(10) 0.0010(8) 0.0081(7) 0.0037(8)
C16 0.0418(9) 0.0415(9) 0.0347(8) 0.0017(7) 0.0067(7) 0.0037(7)
C17 0.0396(9) 0.0415(10) 0.0464(10) 0.0066(8) 0.0051(7) 0.0029(7)
C18 0.0593(12) 0.0637(13) 0.0490(11) -0.0057(9) 0.0227(9) -0.0068(10)
C19 0.0529(11) 0.0606(12) 0.0511(11) 0.0020(9) -0.0017(9) -0.0105(9)
C20 0.0470(10) 0.0446(10) 0.0637(12) 0.0118(9) 0.0177(9) 0.0055(8)
C21 0.0791(16) 0.0483(12) 0.0904(18) -0.0047(12) 0.0233(14) -0.0093(11)
C22 0.0719(14) 0.0683(14) 0.0578(13) 0.0235(11) 0.0155(11) -0.0006(11)

loop_
_geom_bond_atom_site_label_1
_geom_bond_atom_site_label_2
_geom_bond_distance
_geom_bond_site_symmetry_2
_geom_bond_publ_flag
N1 C2 1.358(2) . ?
N1 C11 1.439(2) . ?
N1 C5 1.469(2) . ?
C2 O10 1.2242(19) . ?
C2 C3 1.485(2) . ?
C3 C6 1.381(2) . ?
C3 C4 1.385(2) . ?
C4 C9 1.385(2) . ?
C4 C5 1.495(2) . ?
C5 H5A 0.9700 . ?
C5 H5B 0.9700 . ?
C6 C7 1.384(2) . ?
C6 H6A 0.9300 . ?
C7 C8 1.393(3) . ?
C7 H7A 0.9300 . ?
C8 C9 1.380(3) . ?
C8 H8A 0.9300 . ?
C9 H9A 0.9300 . ?
C11 C12 1.398(2) . ?
C11 C16 1.399(2) . ?
C12 C13 1.393(2) . ?
C12 C17 1.518(2) . ?
C13 C14 1.378(2) . ?
C13 H13A 0.9300 . ?
C14 C15 1.381(3) . ?
C14 H14A 0.9300 . ?
C15 C16 1.393(2) . ?
C15 H15A 0.9300 . ?
C16 C20 1.519(3) . ?
C17 C19 1.525(3) . ?
C17 C18 1.540(3) . ?
C17 H17A 0.9800 . ?
C18 H18A 0.9600 . ?
C18 H18B 0.9600 . ?
C18 H18C 0.9600 . ?
C19 H19A 0.9600 . ?
C19 H19B 0.9600 . ?
C19 H19C 0.9600 . ?
C20 C21 1.521(3) . ?
C20 C22 1.534(3) . ?
C20 H20A 0.9800 . ?
C21 H21A 0.9600 . ?
C21 H21B 0.9600 . ?
C21 H21C 0.9600 . ?
C22 H22A 0.9600 . ?
C22 H22B 0.9600 . ?
C22 H22C 0.9600 . ?

loop_
_cod_related_entry_id
_cod_related_entry_database
_cod_related_entry_code
1 ChemSpider 1038279
